data_7225456
loop_
_publ_author_name
'Dong, Ruo-Ting'
'Chen, Xin-Li'
'Cui, Xiao'
'Chen, Su-Su'
'Shen, Mo-Yuan'
'Li, Chu-Wen'
'Li, Qian-Hong'
'Hu, Ming-Yuan'
'Huang, Lan-Fen'
'Deng, Hong'

_publ_section_title
;
 Copper(i)--lanthanide(iii) heterometallic metal--organic frameworks
 constructed from 3-(3-pyridyl)acrylic acid: syntheses, structures, and
 properties
;
_journal_issue 29
_journal_name_full CrystEngComm
_journal_page_first 5547
_journal_paper_doi 10.1039/C6CE00637J
_journal_volume 18
_journal_year 2016
_chemical_formula_moiety 'C24 H24 Cl3 Cu3 Gd N3 O8, O'
_chemical_formula_sum 'C24 H24 Cl3 Cu3 Gd N3 O9'
_chemical_formula_weight 952.68
_space_group_crystal_system triclinic
_space_group_IT_number 2
_space_group_name_Hall '-P 1'
_space_group_name_H-M_alt 'P -1'
_symmetry_space_group_name_Hall '-P 1'
_symmetry_space_group_name_H-M 'P -1'
_atom_sites_solution_hydrogens mixed
_audit_creation_date 2016-05-29
_audit_creation_method
;
Olex2 1.2
(compiled 2016.02.19 svn.r3266 for OlexSys, GUI svn.r5155)
;
_audit_update_record
;
2016-06-02 deposited with the CCDC.
2016-06-06 downloaded from the CCDC.
;
_cell_angle_alpha 97.405(3)
_cell_angle_beta 98.215(3)
_cell_angle_gamma 107.290(3)
_cell_formula_units_Z 2
_cell_length_a 9.750(2)
_cell_length_b 13.103(3)
_cell_length_c 13.133(3)
_cell_measurement_reflns_used 2531
_cell_measurement_temperature 296(2)
_cell_measurement_theta_max 23.72
_cell_measurement_theta_min 2.48
_cell_volume 1559.3(6)
_computing_cell_refinement 'SAINT v7.68A (Bruker, 2009)'
_computing_data_collection 'Apex2 (Bruker, 2005)'
_computing_data_reduction 'SAINT v7.68A (Bruker, 2009)'
_computing_molecular_graphics 'Olex2 (Dolomanov et al., 2009)'
_computing_publication_material 'Olex2 (Dolomanov et al., 2009)'
_computing_structure_refinement 'ShelXL (Sheldrick, 2015)'
_computing_structure_solution 'SHELXTL 6.12 (Bruker, 2000-2003)'
_diffrn_ambient_temperature 296.15
_diffrn_measured_fraction_theta_full 0.970
_diffrn_measured_fraction_theta_max 0.969
_diffrn_measurement_device_type 'Bruker APEX-II CCD'
_diffrn_measurement_method '\f and \w scans'
_diffrn_radiation_monochromator graphite
_diffrn_radiation_type MoK\a
_diffrn_radiation_wavelength 0.71073
_diffrn_reflns_av_R_equivalents 0.0282
_diffrn_reflns_av_unetI/netI 0.0582
_diffrn_reflns_Laue_measured_fraction_full 0.970
_diffrn_reflns_Laue_measured_fraction_max 0.969
_diffrn_reflns_limit_h_max 10
_diffrn_reflns_limit_h_min -11
_diffrn_reflns_limit_k_max 15
_diffrn_reflns_limit_k_min -14
_diffrn_reflns_limit_l_max 13
_diffrn_reflns_limit_l_min -15
_diffrn_reflns_number 8109
_diffrn_reflns_point_group_measured_fraction_full 0.970
_diffrn_reflns_point_group_measured_fraction_max 0.969
_diffrn_reflns_theta_full 25.242
_diffrn_reflns_theta_max 25.394
_diffrn_reflns_theta_min 1.655
_diffrn_source 'fine-focus sealed tube'
_diffrn_standards_number 0
_exptl_absorpt_coefficient_mu 4.427
_exptl_absorpt_correction_T_max 25.394
_exptl_absorpt_correction_T_min 1.655
_exptl_absorpt_correction_type multi-scan
_exptl_absorpt_process_details 'Apex2 (Bruker, 2005)'
_exptl_crystal_colour green
_exptl_crystal_density_diffrn 2.025
_exptl_crystal_description block
_exptl_crystal_F_000 922
_exptl_crystal_size_max 0.30
_exptl_crystal_size_mid 0.20
_exptl_crystal_size_min 0.20
_exptl_transmission_factor_max 0.413
_exptl_transmission_factor_min 0.359
_refine_diff_density_max 1.749
_refine_diff_density_min -2.060
_refine_diff_density_rms 0.166
_refine_ls_extinction_method none
_refine_ls_goodness_of_fit_ref 1.084
_refine_ls_hydrogen_treatment constr
_refine_ls_matrix_type full
_refine_ls_number_parameters 390
_refine_ls_number_reflns 5566
_refine_ls_number_restraints 0
_refine_ls_restrained_S_all 1.084
_refine_ls_R_factor_all 0.0683
_refine_ls_R_factor_gt 0.0561
_refine_ls_shift/su_max 0.001
_refine_ls_shift/su_mean 0.000
_refine_ls_structure_factor_coef Fsqd
_refine_ls_weighting_details 'w=1/[\s^2^(Fo^2^)+(0.0899P)^2^+1.2491P] where P=(Fo^2^+2Fc^2^)/3'
_refine_ls_weighting_scheme calc
_refine_ls_wR_factor_gt 0.1447
_refine_ls_wR_factor_ref 0.1547
_reflns_Friedel_coverage 0.000
_reflns_number_gt 4573
_reflns_number_total 5741
_reflns_threshold_expression 'I > 2\s(I)'
_cod_data_source_file c6ce00637j2.cif
_cod_data_source_block 3
_cod_depositor_comments 'Adding full bibliography for 7225454--7225470.cif.'
_cod_database_code 7225456
_shelx_space_group_comment
;
The symmetry employed for this shelxl refinement is uniquely defined
by the following loop, which should always be used as a source of
symmetry information in preference to the above space-group names.
They are only intended as comments.
;
_olex2_refinement_description
;
1. Fixed Uiso
 At 1.2 times of:
  All C(H) groups
 At 1.5 times of:
  All O(H,H) groups
2.a Rotating group:
 O2W(H2WA,H2WB), O3W(H3WA,H3WB)
2.b Aromatic/amide H refined with riding coordinates:
 C2(H2), C3(H3), C18(H18), C19(H19), C15(H15), C13(H13), C16(H16), C14(H14),
 C23(H23), C22(H22), C7(H7), C6(H6), C8(H8), C10(H10), C11(H11), C5(H5),
 C21(H21), C24(H24)
;
_shelx_shelxl_version_number 2014/7
_olex2_submission_special_instructions 'No special instructions were received'

loop_
_space_group_symop_operation_xyz
'x, y, z'
'-x, -y, -z'

loop_
_atom_site_label
_atom_site_type_symbol
_atom_site_fract_x
_atom_site_fract_y
_atom_site_fract_z
_atom_site_U_iso_or_equiv
_atom_site_adp_type
_atom_site_occupancy
_atom_site_site_symmetry_order
_atom_site_calc_flag
_atom_site_refinement_flags_posn
Gd1 Gd 0.76040(4) 0.50903(3) 0.51894(3) 0.03232(16) Uani 1 1 d .
Cu1 Cu 0.16778(18) 0.20212(13) -0.21599(13) 0.0903(5) Uani 1 1 d .
Cu3 Cu 0.11156(16) 0.02197(18) 0.11296(15) 0.1048(6) Uani 1 1 d .
Cu2 Cu 0.0622(3) 0.2162(3) 0.0149(3) 0.1980(16) Uani 1 1 d .
Cl1 Cl 0.1221(3) 0.0601(3) -0.0896(2) 0.0757(8) Uani 1 1 d .
Cl2 Cl 0.1251(5) 0.2124(3) 0.1789(3) 0.1123(13) Uani 1 1 d .
Cl3 Cl 0.0071(5) 0.3146(4) -0.0886(4) 0.1194(14) Uani 1 1 d .
O2W O 0.6858(6) 0.5641(5) 0.6824(5) 0.0477(14) Uani 1 1 d .
H2WA H 0.7536 0.6217 0.7196 0.072 Uiso 1 1 d GR
H2WB H 0.6723 0.5125 0.7196 0.072 Uiso 1 1 d GR
O5 O -0.5836(6) -0.3519(4) -0.5399(5) 0.0443(14) Uani 1 1 d .
O2 O 0.8233(6) 0.5557(4) 0.3503(4) 0.0415(13) Uani 1 1 d .
O3 O 0.6046(6) 0.4386(4) 0.3400(4) 0.0416(13) Uani 1 1 d .
O3W O 0.9007(6) 0.4619(5) 0.6637(5) 0.0499(15) Uani 1 1 d .
H3WA H 0.9084 0.5053 0.7219 0.075 Uiso 1 1 d GR
H3WB H 0.9883 0.4674 0.6526 0.075 Uiso 1 1 d GR
O1 O 0.9526(6) 0.6736(5) 0.5866(5) 0.0509(15) Uani 1 1 d .
O4 O 0.8653(7) 0.3838(5) 0.4504(5) 0.0489(15) Uani 1 1 d .
N1 N 1.6889(9) 0.9819(8) 0.8486(8) 0.074(3) Uani 1 1 d .
N3 N -0.0022(9) 0.1362(6) -0.3220(7) 0.061(2) Uani 1 1 d .
N2 N 0.3681(10) 0.2850(7) -0.1498(7) 0.062(2) Uani 1 1 d .
C17 C -0.4478(8) -0.3152(6) -0.5173(6) 0.0352(17) Uani 1 1 d .
C2 C 1.1903(8) 0.7795(6) 0.6717(7) 0.046(2) Uani 1 1 d .
H2 H 1.1514 0.8280 0.7056 0.055 Uiso 1 1 calc R
C3 C 1.3319(9) 0.8002(6) 0.6926(7) 0.045(2) Uani 1 1 d .
H3 H 1.3683 0.7502 0.6584 0.054 Uiso 1 1 calc R
C18 C -0.3857(9) -0.1935(7) -0.4982(7) 0.046(2) Uani 1 1 d .
H18 H -0.4485 -0.1551 -0.5174 0.055 Uiso 1 1 calc R
C19 C -0.2506(10) -0.1382(7) -0.4569(7) 0.050(2) Uani 1 1 d .
H19 H -0.1853 -0.1767 -0.4452 0.060 Uiso 1 1 calc R
C15 C 0.4674(15) 0.3172(10) -0.2044(8) 0.082(4) Uani 1 1 d .
H15 H 0.4414 0.3009 -0.2770 0.098 Uiso 1 1 calc R
C13 C 0.6486(12) 0.4028(9) -0.0547(8) 0.069(3) Uani 1 1 d .
H13 H 0.7450 0.4415 -0.0228 0.082 Uiso 1 1 calc R
C16 C 0.4045(11) 0.3153(8) -0.0466(8) 0.057(2) Uani 1 1 d .
H16 H 0.3315 0.2957 -0.0076 0.069 Uiso 1 1 calc R
C14 C 0.6117(14) 0.3752(10) -0.1587(9) 0.084(4) Uani 1 1 d .
H14 H 0.6818 0.3946 -0.2000 0.101 Uiso 1 1 calc R
C23 C -0.0764(13) 0.1996(8) -0.3548(9) 0.070(3) Uani 1 1 d .
H23 H -0.0360 0.2742 -0.3313 0.084 Uiso 1 1 calc R
C22 C -0.2125(11) 0.1599(8) -0.4230(9) 0.068(3) Uani 1 1 d .
H22 H -0.2645 0.2058 -0.4421 0.082 Uiso 1 1 calc R
C7 C 1.6499(15) 1.0635(11) 0.8967(14) 0.108(6) Uani 1 1 d .
H7 H 1.7209 1.1221 0.9414 0.130 Uiso 1 1 calc R
C6 C 1.5099(19) 1.0611(12) 0.8809(16) 0.147(9) Uani 1 1 d .
H6 H 1.4858 1.1183 0.9150 0.177 Uiso 1 1 calc R
C4 C 1.4388(9) 0.8932(7) 0.7637(9) 0.056(2) Uani 1 1 d .
C8 C 1.5844(9) 0.9005(8) 0.7867(8) 0.054(2) Uani 1 1 d .
H8 H 1.6109 0.8431 0.7559 0.065 Uiso 1 1 calc R
C12 C 0.5427(10) 0.3734(7) 0.0055(7) 0.049(2) Uani 1 1 d .
C9 C 0.7045(8) 0.4896(6) 0.2974(6) 0.0368(17) Uani 1 1 d .
C10 C 0.6866(10) 0.4675(7) 0.1816(7) 0.047(2) Uani 1 1 d .
H10 H 0.7625 0.5048 0.1512 0.057 Uiso 1 1 calc R
C11 C 0.5695(10) 0.3981(7) 0.1202(7) 0.046(2) Uani 1 1 d .
H11 H 0.4960 0.3607 0.1524 0.055 Uiso 1 1 calc R
C1 C 1.0861(8) 0.6819(6) 0.5959(6) 0.0388(18) Uani 1 1 d .
C5 C 1.4025(14) 0.9775(10) 0.8165(13) 0.115(7) Uani 1 1 d .
H5 H 1.3058 0.9765 0.8078 0.138 Uiso 1 1 calc R
C20 C -0.1933(10) -0.0194(7) -0.4273(7) 0.050(2) Uani 1 1 d .
C21 C -0.2657(10) 0.0490(7) -0.4604(9) 0.060(3) Uani 1 1 d .
H21 H -0.3527 0.0202 -0.5093 0.071 Uiso 1 1 calc R
C24 C -0.0587(10) 0.0280(8) -0.3577(8) 0.054(2) Uani 1 1 d .
H24 H -0.0065 -0.0166 -0.3354 0.065 Uiso 1 1 calc R
O1W O 0.0216(19) 0.456(2) 0.1305(13) 0.283(14) Uani 1 1 d .
O6 O -0.3662(7) -0.3697(5) -0.5100(6) 0.0584(17) Uani 1 1 d .

loop_
_atom_site_aniso_label
_atom_site_aniso_U_11
_atom_site_aniso_U_22
_atom_site_aniso_U_33
_atom_site_aniso_U_23
_atom_site_aniso_U_13
_atom_site_aniso_U_12
Gd1 0.0249(2) 0.0290(2) 0.0392(3) -0.00160(15) 0.00397(15) 0.00724(15)
Cu1 0.0802(11) 0.0754(10) 0.0770(11) -0.0048(8) -0.0334(8) -0.0014(8)
Cu3 0.0395(8) 0.1489(17) 0.1021(13) 0.0066(12) -0.0033(8) 0.0097(9)
Cu2 0.0800(15) 0.279(4) 0.202(3) 0.120(3) 0.0089(17) -0.0147(19)
Cl1 0.0490(15) 0.104(2) 0.0732(18) 0.0310(16) 0.0125(13) 0.0164(14)
Cl2 0.114(3) 0.093(2) 0.107(3) -0.025(2) 0.005(2) 0.024(2)
Cl3 0.103(3) 0.132(3) 0.102(3) -0.005(3) 0.022(2) 0.017(3)
O2W 0.039(3) 0.055(4) 0.047(4) -0.004(3) 0.010(3) 0.017(3)
O5 0.025(3) 0.040(3) 0.058(4) 0.007(3) 0.001(2) -0.002(2)
O2 0.031(3) 0.042(3) 0.041(3) 0.001(2) 0.000(2) 0.002(2)
O3 0.029(3) 0.048(3) 0.041(3) 0.000(3) 0.007(2) 0.005(2)
O3W 0.038(3) 0.066(4) 0.051(4) 0.012(3) 0.014(3) 0.021(3)
O1 0.020(3) 0.043(3) 0.071(4) -0.014(3) -0.004(3) 0.000(2)
O4 0.050(4) 0.039(3) 0.055(4) -0.010(3) 0.009(3) 0.018(3)
N1 0.045(5) 0.076(6) 0.081(7) 0.014(5) -0.008(4) 0.000(4)
N3 0.057(5) 0.043(4) 0.061(5) 0.006(4) -0.013(4) -0.006(4)
N2 0.068(6) 0.066(5) 0.044(5) 0.007(4) -0.002(4) 0.019(4)
C17 0.033(4) 0.037(4) 0.038(4) 0.008(3) 0.008(3) 0.014(3)
C2 0.031(4) 0.028(4) 0.067(6) -0.017(4) 0.000(4) 0.006(3)
C3 0.036(5) 0.038(4) 0.053(5) -0.005(4) 0.004(4) 0.009(4)
C18 0.031(4) 0.047(5) 0.056(6) 0.003(4) 0.009(4) 0.006(4)
C19 0.043(5) 0.047(5) 0.056(6) 0.006(4) 0.004(4) 0.013(4)
C15 0.108(10) 0.090(9) 0.031(6) 0.007(6) -0.001(6) 0.017(8)
C13 0.057(6) 0.084(7) 0.044(6) -0.003(5) 0.013(5) -0.003(5)
C16 0.048(6) 0.067(6) 0.046(6) 0.001(5) 0.001(4) 0.011(5)
C14 0.084(9) 0.093(9) 0.057(7) 0.014(6) 0.026(6) -0.006(7)
C23 0.084(8) 0.030(5) 0.073(7) 0.002(5) -0.009(6) 0.000(5)
C22 0.057(6) 0.046(5) 0.084(8) 0.016(5) -0.014(6) 0.002(5)
C7 0.066(8) 0.060(7) 0.169(16) -0.028(9) -0.024(9) 0.019(6)
C6 0.117(13) 0.084(10) 0.20(2) -0.074(11) -0.068(13) 0.059(9)
C4 0.034(5) 0.042(5) 0.078(7) -0.003(5) -0.002(4) 0.005(4)
C8 0.030(4) 0.058(6) 0.062(6) 0.003(5) -0.005(4) 0.005(4)
C12 0.054(6) 0.052(5) 0.037(5) 0.009(4) 0.006(4) 0.013(4)
C9 0.030(4) 0.038(4) 0.043(5) 0.006(4) 0.004(3) 0.014(3)
C10 0.045(5) 0.050(5) 0.043(5) 0.007(4) 0.014(4) 0.007(4)
C11 0.043(5) 0.057(5) 0.036(5) 0.005(4) 0.007(4) 0.013(4)
C1 0.031(4) 0.039(4) 0.041(5) -0.002(4) 0.004(3) 0.009(3)
C5 0.062(8) 0.077(8) 0.164(15) -0.070(9) -0.056(8) 0.032(7)
C20 0.056(6) 0.039(4) 0.044(5) 0.009(4) -0.001(4) 0.005(4)
C21 0.043(5) 0.044(5) 0.074(7) 0.006(5) -0.014(5) 0.000(4)
C24 0.046(5) 0.049(5) 0.059(6) 0.014(4) -0.006(4) 0.009(4)
O1W 0.166(15) 0.52(4) 0.132(13) -0.097(19) -0.010(11) 0.15(2)
O6 0.059(4) 0.049(4) 0.070(5) 0.001(3) 0.005(3) 0.029(3)

loop_
_atom_type_symbol
_atom_type_description
_atom_type_scat_dispersion_real
_atom_type_scat_dispersion_imag
_atom_type_scat_source
C C 0.0033 0.0016 'International Tables Vol C Tables 4.2.6.8 and 6.1.1.4'
H H 0.0000 0.0000 'International Tables Vol C Tables 4.2.6.8 and 6.1.1.4'
Cl Cl 0.1484 0.1585 'International Tables Vol C Tables 4.2.6.8 and 6.1.1.4'
Cu Cu 0.3201 1.2651 'International Tables Vol C Tables 4.2.6.8 and 6.1.1.4'
Gd Gd -0.1653 3.9035 'International Tables Vol C Tables 4.2.6.8 and 6.1.1.4'
N N 0.0061 0.0033 'International Tables Vol C Tables 4.2.6.8 and 6.1.1.4'
O O 0.0106 0.0060 'International Tables Vol C Tables 4.2.6.8 and 6.1.1.4'

loop_
_geom_angle_atom_site_label_1
_geom_angle_atom_site_label_2
_geom_angle_atom_site_label_3
_geom_angle
_geom_angle_site_symmetry_1
_geom_angle_site_symmetry_3
O2W Gd1 O2 147.5(2) . .
O2W Gd1 O3 128.05(18) . .
O2W Gd1 C9 145.7(2) . .
O5 Gd1 O2W 76.0(2) 2 .
O5 Gd1 O2 126.1(2) 2 .
O5 Gd1 O3 76.56(19) 2 .
O5 Gd1 O3W 80.9(2) 2 .
O5 Gd1 O1 152.0(2) 2 .
O5 Gd1 C9 100.9(2) 2 .
O2 Gd1 O3 52.33(17) . .
O2 Gd1 C9 26.28(19) . .
O3 Gd1 C9 26.12(19) . .
O3W Gd1 O2W 70.6(2) . .
O3W Gd1 O2 130.72(18) . .
O3W Gd1 O3 144.6(2) . .
O3W Gd1 C9 143.5(2) . .
O1 Gd1 O2W 80.0(2) . .
O1 Gd1 O2 81.9(2) . .
O1 Gd1 O3 130.7(2) . .
O1 Gd1 O3W 77.5(2) . .
O1 Gd1 C9 107.1(2) . .
O4 Gd1 O2W 138.9(2) . .
O4 Gd1 O5 82.5(2) . 2
O4 Gd1 O2 72.5(2) . .
O4 Gd1 O3 78.5(2) . .
O4 Gd1 O3W 71.7(2) . .
O4 Gd1 O1 107.1(2) . .
O4 Gd1 C9 72.4(2) . .
O6 Gd1 O2W 71.9(2) 1_666 .
O6 Gd1 O5 104.9(2) 1_666 2
O6 Gd1 O2 78.8(2) 1_666 .
O6 Gd1 O3 73.8(2) 1_666 .
O6 Gd1 O3W 139.2(2) 1_666 .
O6 Gd1 O1 80.9(2) 1_666 .
O6 Gd1 O4 148.5(2) 1_666 .
O6 Gd1 C9 76.2(2) 1_666 .
N3 Cu1 Cl1 99.7(3) . .
N3 Cu1 N2 160.0(4) . .
N2 Cu1 Cl1 97.4(3) . .
Cl1 Cu3 Cl2 100.77(16) 2 .
N1 Cu3 Cl1 148.8(3) 2_766 2
N1 Cu3 Cl2 105.2(3) 2_766 .
Cl2 Cu2 Cl1 106.89(19) . .
Cl3 Cu2 Cl1 108.9(2) . .
Cl3 Cu2 Cl2 142.9(3) . .
Cu3 Cl1 Cu1 108.18(14) 2 .
Cu3 Cl1 Cu2 83.80(13) 2 .
Cu2 Cl1 Cu1 79.78(12) . .
Cu2 Cl2 Cu3 83.96(18) . .
Gd1 O2W H2WA 109.9 . .
Gd1 O2W H2WB 111.1 . .
H2WA O2W H2WB 108.2 . .
C17 O5 Gd1 135.0(5) . 2
C9 O2 Gd1 93.1(5) . .
C9 O3 Gd1 92.4(5) . .
Gd1 O3W H3WA 110.4 . .
Gd1 O3W H3WB 110.4 . .
H3WA O3W H3WB 108.4 . .
C1 O1 Gd1 123.6(5) . .
C1 O4 Gd1 173.5(6) 2_766 .
C7 N1 Cu3 119.8(8) . 2_766
C8 N1 Cu3 122.2(8) . 2_766
C8 N1 C7 117.4(10) . .
C23 N3 Cu1 117.4(7) . .
C23 N3 C24 118.6(8) . .
C24 N3 Cu1 123.7(7) . .
C15 N2 Cu1 121.4(8) . .
C15 N2 C16 118.1(10) . .
C16 N2 Cu1 120.4(7) . .
O5 C17 C18 114.8(7) . .
O6 C17 O5 125.3(7) . .
O6 C17 C18 120.0(7) . .
C3 C2 H2 118.0 . .
C3 C2 C1 124.0(7) . .
C1 C2 H2 118.0 . .
C2 C3 H3 116.5 . .
C2 C3 C4 126.9(8) . .
C4 C3 H3 116.5 . .
C17 C18 H18 117.7 . .
C19 C18 C17 124.6(8) . .
C19 C18 H18 117.7 . .
C18 C19 H19 117.6 . .
C18 C19 C20 124.7(9) . .
C20 C19 H19 117.6 . .
N2 C15 H15 118.8 . .
N2 C15 C14 122.3(10) . .
C14 C15 H15 118.8 . .
C14 C13 H13 120.2 . .
C14 C13 C12 119.6(10) . .
C12 C13 H13 120.2 . .
N2 C16 H16 118.1 . .
N2 C16 C12 123.8(9) . .
C12 C16 H16 118.1 . .
C15 C14 H14 120.4 . .
C13 C14 C15 119.2(10) . .
C13 C14 H14 120.4 . .
N3 C23 H23 118.3 . .
N3 C23 C22 123.4(9) . .
C22 C23 H23 118.3 . .
C23 C22 H22 121.7 . .
C21 C22 C23 116.7(10) . .
C21 C22 H22 121.7 . .
N1 C7 H7 119.6 . .
C6 C7 N1 120.8(12) . .
C6 C7 H7 119.6 . .
C7 C6 H6 119.1 . .
C7 C6 C5 121.7(13) . .
C5 C6 H6 119.1 . .
C8 C4 C3 121.3(8) . .
C8 C4 C5 115.3(9) . .
C5 C4 C3 123.4(9) . .
N1 C8 C4 125.5(10) . .
N1 C8 H8 117.2 . .
C4 C8 H8 117.2 . .
C13 C12 C11 124.8(9) . .
C16 C12 C13 116.8(9) . .
C16 C12 C11 118.3(8) . .
O2 C9 Gd1 60.6(4) . .
O2 C9 C10 118.7(7) . .
O3 C9 Gd1 61.5(4) . .
O3 C9 O2 121.9(7) . .
O3 C9 C10 119.3(7) . .
C10 C9 Gd1 171.6(6) . .
C9 C10 H10 118.4 . .
C11 C10 C9 123.3(8) . .
C11 C10 H10 118.4 . .
C12 C11 H11 116.8 . .
C10 C11 C12 126.4(8) . .
C10 C11 H11 116.8 . .
O1 C1 C2 115.6(7) . .
O4 C1 O1 125.0(8) 2_766 .
O4 C1 C2 119.4(7) 2_766 .
C6 C5 C4 119.2(12) . .
C6 C5 H5 120.4 . .
C4 C5 H5 120.4 . .
C21 C20 C19 124.0(8) . .
C21 C20 C24 117.3(8) . .
C24 C20 C19 118.6(8) . .
C22 C21 H21 119.2 . .
C20 C21 C22 121.6(9) . .
C20 C21 H21 119.2 . .
N3 C24 C20 122.3(9) . .
N3 C24 H24 118.8 . .
C20 C24 H24 118.8 . .
C17 O6 Gd1 170.1(6) . 1_444

loop_
_geom_bond_atom_site_label_1
_geom_bond_atom_site_label_2
_geom_bond_distance
_geom_bond_site_symmetry_2
Gd1 O2W 2.453(5) .
Gd1 O5 2.336(5) 2
Gd1 O2 2.484(6) .
Gd1 O3 2.504(6) .
Gd1 O3W 2.435(6) .
Gd1 O1 2.362(5) .
Gd1 O4 2.330(5) .
Gd1 C9 2.846(8) .
Gd1 O6 2.319(6) 1_666
Cu1 Cl1 2.633(3) .
Cu1 N3 1.900(8) .
Cu1 N2 1.939(9) .
Cu3 Cl1 2.168(3) 2
Cu3 Cl2 2.492(4) .
Cu3 N1 1.956(9) 2_766
Cu2 Cl1 2.574(6) .
Cu2 Cl2 2.164(6) .
Cu2 Cl3 2.111(6) .
Cl1 Cu3 2.168(3) 2
O2W H2WA 0.8726 .
O2W H2WB 0.8739 .
O5 Gd1 2.336(5) 2
O5 C17 1.242(9) .
O2 C9 1.262(9) .
O3 C9 1.254(9) .
O3W H3WA 0.8708 .
O3W H3WB 0.8705 .
O1 C1 1.260(9) .
O4 C1 1.235(9) 2_766
N1 Cu3 1.956(9) 2_766
N1 C7 1.351(16) .
N1 C8 1.315(12) .
N3 C23 1.327(13) .
N3 C24 1.350(12) .
N2 C15 1.290(15) .
N2 C16 1.327(13) .
C17 C18 1.500(11) .
C17 O6 1.220(9) .
C2 H2 0.9300 .
C2 C3 1.306(11) .
C2 C1 1.506(11) .
C3 H3 0.9300 .
C3 C4 1.454(12) .
C18 H18 0.9300 .
C18 C19 1.297(12) .
C19 H19 0.9300 .
C19 C20 1.467(12) .
C15 H15 0.9300 .
C15 C14 1.386(17) .
C13 H13 0.9300 .
C13 C14 1.335(16) .
C13 C12 1.383(13) .
C16 H16 0.9300 .
C16 C12 1.362(13) .
C14 H14 0.9300 .
C23 H23 0.9300 .
C23 C22 1.402(15) .
C22 H22 0.9300 .
C22 C21 1.385(13) .
C7 H7 0.9300 .
C7 C6 1.341(19) .
C6 H6 0.9300 .
C6 C5 1.356(17) .
C4 C8 1.380(12) .
C4 C5 1.390(15) .
C8 H8 0.9300 .
C12 C11 1.468(12) .
C9 C10 1.487(12) .
C10 H10 0.9300 .
C10 C11 1.308(12) .
C11 H11 0.9300 .
C1 O4 1.235(9) 2_766
C5 H5 0.9300 .
C20 C21 1.372(13) .
C20 C24 1.403(12) .
C21 H21 0.9300 .
C24 H24 0.9300 .
O6 Gd1 2.319(6) 1_444
